data_7124491
loop_
_publ_author_name
'Lionetti, Davide'
'Day, Victor W.'
'Lassalle-Kaiser, Benedikt'
'Blakemore, James D.'

_publ_section_title
;
 Multiple binding modes of an unconjugated bis(pyridine) ligand stabilize
 low-valent [Cp*Rh] complexes.
;
_journal_issue 14
_journal_name_full 'Chemical communications (Cambridge, England)'
_journal_page_first 1694
_journal_page_last 1697
_journal_paper_doi 10.1039/c7cc09164h
_journal_volume 54
_journal_year 2018
_chemical_formula_moiety '2(C23 H29 Cl N2 Rh), 2(F6 P)'
_chemical_formula_sum 'C46 H58 Cl2 F12 N4 P2 Rh2'
_chemical_formula_weight 1233.62
_space_group_crystal_system triclinic
_space_group_IT_number 2
_space_group_name_Hall '-P 1'
_space_group_name_H-M_alt 'P -1'
_symmetry_space_group_name_Hall '-P 1'
_symmetry_space_group_name_H-M 'P -1'
_atom_sites_solution_hydrogens geom
_atom_sites_solution_primary direct
_audit_creation_date 2017-09-11
_audit_creation_method
;
Olex2 1.2
(compiled 2017.08.10 svn.r3458 for OlexSys, GUI svn.r5381)
;
_audit_update_record
;
2017-09-11 deposited with the CCDC.
2018-01-03 downloaded from the CCDC.
;
_cell_angle_alpha 95.308(4)
_cell_angle_beta 94.332(4)
_cell_angle_gamma 93.372(3)
_cell_formula_units_Z 2
_cell_length_a 8.2841(10)
_cell_length_b 11.8607(16)
_cell_length_c 25.557(4)
_cell_measurement_reflns_used 9969
_cell_measurement_temperature 200(2)
_cell_measurement_theta_max 33.071
_cell_measurement_theta_min 2.409
_cell_volume 2487.7(6)
_computing_cell_refinement 'SAINT v8.34A (Bruker, 2013)'
_computing_data_reduction 'SAINT v8.34A (Bruker, 2013)'
_computing_molecular_graphics 'Olex2 (Dolomanov et al., 2009)'
_computing_publication_material 'Olex2 (Dolomanov et al., 2009)'
_computing_structure_refinement 'ShelXL (Sheldrick, 2015)'
_computing_structure_solution 'ShelXS (Sheldrick, 2008)'
_diffrn_ambient_temperature 199.99
_diffrn_detector 'Bruker APEX2 area detector'
_diffrn_detector_area_resol_mean 7.9
_diffrn_detector_type 'CCD area detector'
_diffrn_measured_fraction_theta_full 1.000
_diffrn_measured_fraction_theta_max 0.924
_diffrn_measurement_device 'three-circle diffractometer'
_diffrn_measurement_device_type 'Bruker APEX-II CCD'
_diffrn_measurement_method '\w and \f scans'
_diffrn_radiation_monochromator 'mirror optics'
_diffrn_radiation_probe x-ray
_diffrn_radiation_type MoK\a
_diffrn_radiation_wavelength 0.71073
_diffrn_reflns_av_R_equivalents 0.0325
_diffrn_reflns_av_unetI/netI 0.0476
_diffrn_reflns_Laue_measured_fraction_full 1.000
_diffrn_reflns_Laue_measured_fraction_max 0.924
_diffrn_reflns_limit_h_max 12
_diffrn_reflns_limit_h_min -12
_diffrn_reflns_limit_k_max 17
_diffrn_reflns_limit_k_min -18
_diffrn_reflns_limit_l_max 38
_diffrn_reflns_limit_l_min -39
_diffrn_reflns_number 38264
_diffrn_reflns_point_group_measured_fraction_full 1.000
_diffrn_reflns_point_group_measured_fraction_max 0.924
_diffrn_reflns_theta_full 25.242
_diffrn_reflns_theta_max 33.264
_diffrn_reflns_theta_min 1.728
_diffrn_source 'microfocus sealed X-ray tube'
_diffrn_source_type 'Incoatec I\ms'
_exptl_absorpt_coefficient_mu 0.918
_exptl_absorpt_correction_T_max 0.7466
_exptl_absorpt_correction_T_min 0.6561
_exptl_absorpt_correction_type multi-scan
_exptl_absorpt_process_details
'SADABS-2014/2 (Bruker,2014/2) was used for absorption correction. wR2(int) was 0.0543 before and 0.0423 after correction. The Ratio of minimum to maximum transmission is 0.8788. The \l/2 correction factor is 0.00150.'
_exptl_crystal_colour orange
_exptl_crystal_colour_primary orange
_exptl_crystal_density_diffrn 1.647
_exptl_crystal_description plate
_exptl_crystal_F_000 1248
_exptl_crystal_size_max 0.58
_exptl_crystal_size_mid 0.33
_exptl_crystal_size_min 0.27
_refine_diff_density_max 0.804
_refine_diff_density_min -0.893
_refine_diff_density_rms 0.100
_refine_ls_extinction_method none
_refine_ls_goodness_of_fit_ref 1.054
_refine_ls_hydrogen_treatment constr
_refine_ls_matrix_type full
_refine_ls_number_parameters 627
_refine_ls_number_reflns 17715
_refine_ls_number_restraints 0
_refine_ls_restrained_S_all 1.054
_refine_ls_R_factor_all 0.0595
_refine_ls_R_factor_gt 0.0436
_refine_ls_shift/su_max 0.002
_refine_ls_shift/su_mean 0.000
_refine_ls_structure_factor_coef Fsqd
_refine_ls_weighting_details 'w=1/[\s^2^(Fo^2^)+(0.0309P)^2^+2.6660P] where P=(Fo^2^+2Fc^2^)/3'
_refine_ls_weighting_scheme calc
_refine_ls_wR_factor_gt 0.0881
_refine_ls_wR_factor_ref 0.0958
_reflns_Friedel_coverage 0.000
_reflns_number_gt 14267
_reflns_number_total 17715
_reflns_threshold_expression 'I > 2\s(I)'
_cod_data_source_file c7cc09164h3.cif
_cod_data_source_block 3-Cl
_cod_original_cell_volume 2487.8(6)
_cod_database_code 7124491
_shelx_shelxl_version_number 2014/7
_shelx_space_group_comment
;
The symmetry employed for this shelxl refinement is uniquely defined
by the following loop, which should always be used as a source of
symmetry information in preference to the above space-group names.
They are only intended as comments.
;
_shelx_estimated_absorpt_t_max 0.790
_shelx_estimated_absorpt_t_min 0.618
_olex2_refinement_description
;
1. Fixed Uiso
 At 1.2 times of:
  All C(H) groups
 At 1.5 times of:
  All C(H,H,H) groups
2.a Aromatic/amide H refined with riding coordinates:
 C1(H1), C2(H2), C3(H3), C4(H4), C10(H10), C11(H11), C12(H12), C13(H13),
 C1B(H1B), C2B(H2B), C3B(H3B), C4B(H4B), C10B(H10B), C11B(H11B), C12B(H12B),
 C13B(H13B)
2.b Idealised Me refined as rotating group:
 C7(H7A,H7B,H7C), C8(H8A,H8B,H8C), C19(H19A,H19B,H19C), C20(H20A,H20B,H20C),
 C21(H21A,H21B,H21C), C22(H22A,H22B,H22C), C23(H23A,H23B,H23C), C7B(H7BA,H7BB,
 H7BC), C8B(H8BA,H8BB,H8BC), C19B(H19D,H19E,H19F), C20B(H20D,H20E,H20F),
 C21B(H21D,H21E,H21F), C22B(H22D,H22E,H22F), C23B(H23D,H23E,H23F)
;
_olex2_submission_special_instructions 'No special instructions were received'

loop_
_space_group_symop_operation_xyz
'x, y, z'
'-x, -y, -z'

loop_
_atom_site_label
_atom_site_type_symbol
_atom_site_fract_x
_atom_site_fract_y
_atom_site_fract_z
_atom_site_U_iso_or_equiv
_atom_site_adp_type
_atom_site_occupancy
_atom_site_site_symmetry_order
_atom_site_calc_flag
_atom_site_refinement_flags_posn
Rh1 Rh 0.16364(2) 0.73152(2) 0.39094(2) 0.01912(4) Uani 1 1 d .
Cl1 Cl -0.09182(7) 0.75937(6) 0.42823(3) 0.03306(14) Uani 1 1 d .
N2 N 0.0451(2) 0.57979(17) 0.35089(8) 0.0221(4) Uani 1 1 d .
N1 N 0.2094(2) 0.63189(18) 0.45501(8) 0.0237(4) Uani 1 1 d .
C1 C 0.2191(3) 0.6923(3) 0.50264(11) 0.0329(6) Uani 1 1 d .
H1 H 0.2191 0.7726 0.5038 0.039 Uiso 1 1 calc R
C2 C 0.2291(3) 0.6443(3) 0.54965(11) 0.0365(6) Uani 1 1 d .
H2 H 0.2406 0.6901 0.5824 0.044 Uiso 1 1 calc R
C3 C 0.2220(3) 0.5276(3) 0.54757(11) 0.0370(7) Uani 1 1 d .
H3 H 0.2250 0.4911 0.5792 0.044 Uiso 1 1 calc R
C4 C 0.2106(3) 0.4644(3) 0.49931(11) 0.0319(6) Uani 1 1 d .
H4 H 0.2047 0.3839 0.4976 0.038 Uiso 1 1 calc R
C5 C 0.2077(3) 0.5176(2) 0.45285(10) 0.0242(5) Uani 1 1 d .
C6 C 0.2121(3) 0.4493(2) 0.39912(10) 0.0250(5) Uani 1 1 d .
C7 C 0.3724(3) 0.4852(2) 0.37613(11) 0.0314(6) Uani 1 1 d .
H7A H 0.3803 0.4406 0.3423 0.047 Uiso 1 1 calc GR
H7B H 0.4643 0.4718 0.4007 0.047 Uiso 1 1 calc GR
H7C H 0.3741 0.5660 0.3708 0.047 Uiso 1 1 calc GR
C8 C 0.2157(4) 0.3216(2) 0.40544(12) 0.0367(6) Uani 1 1 d .
H8A H 0.1163 0.2953 0.4204 0.055 Uiso 1 1 calc GR
H8B H 0.3101 0.3084 0.4290 0.055 Uiso 1 1 calc GR
H8C H 0.2230 0.2797 0.3709 0.055 Uiso 1 1 calc GR
C9 C 0.0691(3) 0.4719(2) 0.36082(9) 0.0224(4) Uani 1 1 d .
C10 C -0.0352(3) 0.3834(2) 0.33535(10) 0.0297(5) Uani 1 1 d .
H10 H -0.0186 0.3075 0.3423 0.036 Uiso 1 1 calc R
C11 C -0.1622(3) 0.4051(2) 0.30018(11) 0.0335(6) Uani 1 1 d .
H11 H -0.2337 0.3448 0.2833 0.040 Uiso 1 1 calc R
C12 C -0.1835(3) 0.5152(3) 0.29001(11) 0.0328(6) Uani 1 1 d .
H12 H -0.2683 0.5324 0.2655 0.039 Uiso 1 1 calc R
C13 C -0.0790(3) 0.6003(2) 0.31624(10) 0.0287(5) Uani 1 1 d .
H13 H -0.0948 0.6766 0.3097 0.034 Uiso 1 1 calc R
C14 C 0.3822(3) 0.7861(2) 0.35438(10) 0.0252(5) Uani 1 1 d .
C15 C 0.3791(3) 0.8481(2) 0.40489(11) 0.0276(5) Uani 1 1 d .
C16 C 0.2367(3) 0.9096(2) 0.40489(11) 0.0287(5) Uani 1 1 d .
C17 C 0.1510(3) 0.8871(2) 0.35343(12) 0.0300(5) Uani 1 1 d .
C18 C 0.2414(3) 0.8119(2) 0.32244(10) 0.0281(5) Uani 1 1 d .
C19 C 0.5235(3) 0.7275(3) 0.33388(12) 0.0353(6) Uani 1 1 d .
H19A H 0.5863 0.6982 0.3631 0.053 Uiso 1 1 calc GR
H19B H 0.5927 0.7815 0.3174 0.053 Uiso 1 1 calc GR
H19C H 0.4837 0.6644 0.3077 0.053 Uiso 1 1 calc GR
C20 C 0.5093(3) 0.8501(3) 0.44900(13) 0.0419(7) Uani 1 1 d .
H20A H 0.4679 0.8805 0.4820 0.063 Uiso 1 1 calc GR
H20B H 0.6032 0.8984 0.4415 0.063 Uiso 1 1 calc GR
H20C H 0.5419 0.7728 0.4524 0.063 Uiso 1 1 calc GR
C21 C 0.1901(4) 0.9921(3) 0.44805(14) 0.0454(8) Uani 1 1 d .
H21A H 0.0716 0.9897 0.4479 0.068 Uiso 1 1 calc GR
H21B H 0.2315 1.0688 0.4424 0.068 Uiso 1 1 calc GR
H21C H 0.2367 0.9720 0.4821 0.068 Uiso 1 1 calc GR
C22 C 0.0016(4) 0.9408(3) 0.33529(15) 0.0465(8) Uani 1 1 d .
H22A H -0.0586 0.8910 0.3068 0.070 Uiso 1 1 calc GR
H22B H 0.0316 1.0138 0.3224 0.070 Uiso 1 1 calc GR
H22C H -0.0665 0.9530 0.3647 0.070 Uiso 1 1 calc GR
C23 C 0.2058(4) 0.7716(3) 0.26554(12) 0.0470(8) Uani 1 1 d .
H23A H 0.2278 0.6913 0.2598 0.070 Uiso 1 1 calc GR
H23B H 0.2746 0.8162 0.2444 0.070 Uiso 1 1 calc GR
H23C H 0.0914 0.7807 0.2550 0.070 Uiso 1 1 calc GR
Rh1B Rh 0.21191(2) 0.27802(2) 0.10786(2) 0.01766(4) Uani 1 1 d .
Cl1B Cl -0.05823(7) 0.29186(6) 0.06782(3) 0.03027(13) Uani 1 1 d .
N1B N 0.1034(2) 0.15282(17) 0.15116(8) 0.0226(4) Uani 1 1 d .
N2B N 0.2287(2) 0.14271(17) 0.04851(8) 0.0221(4) Uani 1 1 d .
C1B C -0.0023(3) 0.1946(2) 0.18409(10) 0.0286(5) Uani 1 1 d .
H1B H -0.0066 0.2747 0.1897 0.034 Uiso 1 1 calc R
C2B C -0.1049(3) 0.1272(3) 0.21018(11) 0.0353(6) Uani 1 1 d .
H2B H -0.1753 0.1600 0.2341 0.042 Uiso 1 1 calc R
C3B C -0.1024(3) 0.0115(3) 0.20050(11) 0.0354(6) Uani 1 1 d .
H3B H -0.1749 -0.0375 0.2164 0.042 Uiso 1 1 calc R
C4B C 0.0071(3) -0.0325(2) 0.16736(10) 0.0291(5) Uani 1 1 d .
H4B H 0.0107 -0.1124 0.1608 0.035 Uiso 1 1 calc R
C5B C 0.1127(3) 0.0391(2) 0.14339(9) 0.0217(4) Uani 1 1 d .
C6B C 0.2436(3) -0.0082(2) 0.11003(10) 0.0238(5) Uani 1 1 d .
C7B C 0.4110(3) 0.0357(2) 0.13731(11) 0.0310(5) Uani 1 1 d .
H7BA H 0.4216 0.1187 0.1389 0.046 Uiso 1 1 calc GR
H7BB H 0.4967 0.0039 0.1172 0.046 Uiso 1 1 calc GR
H7BC H 0.4211 0.0124 0.1732 0.046 Uiso 1 1 calc GR
C8B C 0.2380(4) -0.1387(2) 0.10749(12) 0.0366(6) Uani 1 1 d .
H8BA H 0.2506 -0.1619 0.1433 0.055 Uiso 1 1 calc GR
H8BB H 0.3261 -0.1666 0.0874 0.055 Uiso 1 1 calc GR
H8BC H 0.1336 -0.1706 0.0901 0.055 Uiso 1 1 calc GR
C9B C 0.2286(3) 0.0306(2) 0.05420(10) 0.0225(4) Uani 1 1 d .
C10B C 0.2204(3) -0.0472(2) 0.00982(11) 0.0324(6) Uani 1 1 d .
H10B H 0.2156 -0.1262 0.0138 0.039 Uiso 1 1 calc R
C11B C 0.2192(4) -0.0111(3) -0.04010(11) 0.0371(6) Uani 1 1 d .
H11B H 0.2157 -0.0646 -0.0703 0.045 Uiso 1 1 calc R
C12B C 0.2232(4) 0.1031(3) -0.04556(11) 0.0351(6) Uani 1 1 d .
H12B H 0.2254 0.1305 -0.0793 0.042 Uiso 1 1 calc R
C13B C 0.2239(3) 0.1766(2) -0.00050(10) 0.0298(5) Uani 1 1 d .
H13B H 0.2207 0.2555 -0.0041 0.036 Uiso 1 1 calc R
C14B C 0.4518(3) 0.3471(2) 0.14158(10) 0.0234(5) Uani 1 1 d .
C15B C 0.3303(3) 0.3910(2) 0.17364(10) 0.0274(5) Uani 1 1 d .
C16B C 0.2240(3) 0.4520(2) 0.14260(11) 0.0289(5) Uani 1 1 d .
C17B C 0.2808(3) 0.4482(2) 0.09029(11) 0.0277(5) Uani 1 1 d .
C18B C 0.4205(3) 0.3846(2) 0.09029(10) 0.0252(5) Uani 1 1 d .
C19B C 0.6021(3) 0.2959(2) 0.16095(12) 0.0342(6) Uani 1 1 d .
H19D H 0.5784 0.2502 0.1898 0.051 Uiso 1 1 calc GR
H19E H 0.6854 0.3564 0.1737 0.051 Uiso 1 1 calc GR
H19F H 0.6416 0.2475 0.1321 0.051 Uiso 1 1 calc GR
C20B C 0.3263(4) 0.3788(3) 0.23090(12) 0.0477(8) Uani 1 1 d .
H20D H 0.2176 0.3927 0.2417 0.072 Uiso 1 1 calc GR
H20E H 0.4059 0.4339 0.2509 0.072 Uiso 1 1 calc GR
H20F H 0.3527 0.3018 0.2378 0.072 Uiso 1 1 calc GR
C21B C 0.0859(4) 0.5172(3) 0.16012(16) 0.0495(9) Uani 1 1 d .
H21D H -0.0069 0.5023 0.1338 0.074 Uiso 1 1 calc GR
H21E H 0.1186 0.5985 0.1641 0.074 Uiso 1 1 calc GR
H21F H 0.0553 0.4937 0.1940 0.074 Uiso 1 1 calc GR
C22B C 0.2092(4) 0.5091(3) 0.04630(15) 0.0456(8) Uani 1 1 d .
H22D H 0.2354 0.4717 0.0125 0.068 Uiso 1 1 calc GR
H22E H 0.2542 0.5880 0.0501 0.068 Uiso 1 1 calc GR
H22F H 0.0911 0.5077 0.0475 0.068 Uiso 1 1 calc GR
C23B C 0.5263(3) 0.3652(3) 0.04627(12) 0.0413(7) Uani 1 1 d .
H23D H 0.5569 0.2864 0.0439 0.062 Uiso 1 1 calc GR
H23E H 0.6243 0.4166 0.0528 0.062 Uiso 1 1 calc GR
H23F H 0.4675 0.3797 0.0131 0.062 Uiso 1 1 calc GR
P1B P 0.34509(9) 0.31436(6) -0.16127(3) 0.03463(16) Uani 1 1 d .
F1B F 0.3048(3) 0.44310(16) -0.16363(10) 0.0621(6) Uani 1 1 d .
F2B F 0.5036(4) 0.3393(3) -0.18891(14) 0.0998(10) Uani 1 1 d .
F3B F 0.3810(3) 0.18557(17) -0.15758(10) 0.0624(6) Uani 1 1 d .
F4B F 0.1825(3) 0.2907(2) -0.13404(14) 0.0888(9) Uani 1 1 d .
F5B F 0.4424(4) 0.3466(2) -0.10596(10) 0.0829(9) Uani 1 1 d .
F6B F 0.2461(4) 0.2815(2) -0.21688(11) 0.0957(11) Uani 1 1 d .
P1 P 0.55308(10) 0.11745(7) 0.32917(4) 0.03853(18) Uani 1 1 d .
F1 F 0.5580(3) 0.1357(3) 0.26871(10) 0.0862(9) Uani 1 1 d .
F2 F 0.5787(4) -0.0109(2) 0.31929(18) 0.1229(14) Uani 1 1 d .
F3 F 0.5481(4) 0.1066(3) 0.39008(12) 0.1157(12) Uani 1 1 d .
F4 F 0.5312(3) 0.24906(18) 0.34088(12) 0.0712(7) Uani 1 1 d .
F5 F 0.7449(2) 0.14580(19) 0.33681(10) 0.0628(6) Uani 1 1 d .
F6 F 0.3635(3) 0.0914(2) 0.32182(12) 0.0796(8) Uani 1 1 d .

loop_
_atom_site_aniso_label
_atom_site_aniso_U_11
_atom_site_aniso_U_22
_atom_site_aniso_U_33
_atom_site_aniso_U_23
_atom_site_aniso_U_13
_atom_site_aniso_U_12
Rh1 0.01709(8) 0.02095(9) 0.01909(8) 0.00216(6) -0.00022(6) 0.00107(6)
Cl1 0.0223(3) 0.0371(3) 0.0417(4) 0.0069(3) 0.0088(2) 0.0058(2)
N2 0.0223(9) 0.0225(9) 0.0208(9) 0.0021(7) -0.0008(7) -0.0003(7)
N1 0.0235(9) 0.0302(11) 0.0173(9) 0.0031(8) -0.0009(7) 0.0037(8)
C1 0.0315(13) 0.0412(16) 0.0248(13) 0.0001(11) 0.0007(10) -0.0001(11)
C2 0.0312(13) 0.0570(19) 0.0205(12) 0.0025(12) 0.0007(10) -0.0009(13)
C3 0.0290(13) 0.062(2) 0.0223(12) 0.0158(13) 0.0007(10) 0.0064(13)
C4 0.0278(12) 0.0428(16) 0.0277(13) 0.0150(11) 0.0023(10) 0.0065(11)
C5 0.0195(10) 0.0315(13) 0.0230(11) 0.0078(9) 0.0013(8) 0.0053(9)
C6 0.0265(11) 0.0247(12) 0.0254(12) 0.0063(9) 0.0038(9) 0.0068(9)
C7 0.0271(12) 0.0362(14) 0.0331(14) 0.0049(11) 0.0089(10) 0.0101(11)
C8 0.0440(16) 0.0279(14) 0.0411(16) 0.0095(12) 0.0075(13) 0.0131(12)
C9 0.0262(11) 0.0226(11) 0.0187(10) 0.0007(8) 0.0043(8) 0.0023(9)
C10 0.0373(13) 0.0240(12) 0.0274(13) 0.0000(10) 0.0057(11) -0.0025(10)
C11 0.0369(14) 0.0341(14) 0.0263(13) -0.0037(11) -0.0005(11) -0.0104(11)
C12 0.0302(12) 0.0395(15) 0.0261(13) 0.0015(11) -0.0068(10) -0.0039(11)
C13 0.0281(12) 0.0291(13) 0.0281(13) 0.0049(10) -0.0056(10) 0.0012(10)
C14 0.0225(10) 0.0249(12) 0.0290(12) 0.0045(10) 0.0063(9) 0.0001(9)
C15 0.0214(10) 0.0274(12) 0.0324(13) -0.0003(10) 0.0001(9) -0.0048(9)
C16 0.0276(12) 0.0213(11) 0.0366(14) -0.0017(10) 0.0070(10) -0.0010(9)
C17 0.0260(11) 0.0257(12) 0.0407(15) 0.0135(11) 0.0038(11) 0.0036(10)
C18 0.0280(12) 0.0297(13) 0.0273(12) 0.0087(10) 0.0024(10) -0.0013(10)
C19 0.0294(13) 0.0346(15) 0.0442(16) 0.0041(12) 0.0160(12) 0.0037(11)
C20 0.0257(12) 0.056(2) 0.0401(17) -0.0051(14) -0.0056(12) -0.0072(13)
C21 0.0419(16) 0.0330(15) 0.058(2) -0.0152(14) 0.0114(15) 0.0002(13)
C22 0.0376(15) 0.0455(19) 0.061(2) 0.0245(16) 0.0031(15) 0.0155(14)
C23 0.0490(18) 0.068(2) 0.0243(14) 0.0123(14) -0.0003(13) -0.0039(16)
Rh1B 0.01631(7) 0.01850(8) 0.01845(8) 0.00222(6) 0.00233(6) 0.00165(6)
Cl1B 0.0195(2) 0.0307(3) 0.0396(3) 0.0030(3) -0.0042(2) 0.0027(2)
N1B 0.0221(9) 0.0241(10) 0.0220(9) 0.0029(8) 0.0035(7) 0.0018(7)
N2B 0.0239(9) 0.0235(10) 0.0191(9) 0.0010(7) 0.0028(7) 0.0032(7)
C1B 0.0279(12) 0.0302(13) 0.0296(13) 0.0033(10) 0.0115(10) 0.0044(10)
C2B 0.0313(13) 0.0456(17) 0.0320(14) 0.0106(12) 0.0126(11) 0.0037(12)
C3B 0.0320(13) 0.0445(17) 0.0309(14) 0.0157(12) 0.0038(11) -0.0073(12)
C4B 0.0352(13) 0.0267(12) 0.0251(12) 0.0080(10) -0.0009(10) -0.0048(10)
C5B 0.0242(10) 0.0237(11) 0.0172(10) 0.0049(8) -0.0013(8) 0.0006(9)
C6B 0.0280(11) 0.0179(10) 0.0258(12) 0.0035(9) -0.0003(9) 0.0053(9)
C7B 0.0288(12) 0.0276(13) 0.0361(14) 0.0034(11) -0.0040(11) 0.0078(10)
C8B 0.0506(17) 0.0215(12) 0.0376(15) 0.0047(11) -0.0014(13) 0.0048(12)
C9B 0.0219(10) 0.0215(11) 0.0237(11) -0.0003(9) 0.0023(8) 0.0028(8)
C10B 0.0392(14) 0.0275(13) 0.0296(13) -0.0036(10) 0.0051(11) 0.0023(11)
C11B 0.0470(16) 0.0381(16) 0.0246(13) -0.0075(11) 0.0082(12) -0.0004(13)
C12B 0.0412(15) 0.0438(16) 0.0193(12) -0.0010(11) 0.0051(11) -0.0025(12)
C13B 0.0381(14) 0.0306(13) 0.0210(11) 0.0047(10) 0.0030(10) -0.0006(11)
C14B 0.0180(9) 0.0231(11) 0.0287(12) 0.0047(9) -0.0016(9) -0.0012(8)
C15B 0.0264(11) 0.0295(13) 0.0243(12) -0.0045(10) 0.0007(9) -0.0036(10)
C16B 0.0222(11) 0.0229(12) 0.0399(15) -0.0047(10) 0.0024(10) 0.0003(9)
C17B 0.0225(10) 0.0214(11) 0.0393(14) 0.0101(10) -0.0016(10) -0.0026(9)
C18B 0.0199(10) 0.0274(12) 0.0287(12) 0.0068(10) 0.0033(9) -0.0037(9)
C19B 0.0214(11) 0.0348(14) 0.0459(16) 0.0094(12) -0.0065(11) 0.0011(10)
C20B 0.0461(17) 0.071(2) 0.0230(14) -0.0088(14) 0.0024(12) -0.0054(16)
C21B 0.0384(16) 0.0358(16) 0.071(2) -0.0181(16) 0.0045(16) 0.0125(13)
C22B 0.0345(15) 0.0428(17) 0.062(2) 0.0303(16) -0.0095(14) -0.0030(13)
C23B 0.0269(13) 0.063(2) 0.0369(16) 0.0137(15) 0.0113(12) -0.0024(13)
P1B 0.0318(3) 0.0253(3) 0.0461(4) 0.0083(3) -0.0053(3) -0.0006(3)
F1B 0.0649(14) 0.0265(10) 0.0952(18) 0.0153(10) -0.0043(12) 0.0036(9)
F2B 0.0823(19) 0.085(2) 0.136(3) -0.0012(19) 0.0630(19) -0.0110(15)
F3B 0.0605(13) 0.0342(11) 0.0910(17) 0.0076(11) -0.0136(12) 0.0129(9)
F4B 0.0585(14) 0.0575(15) 0.162(3) 0.0395(17) 0.0436(17) 0.0075(12)
F5B 0.111(2) 0.0598(15) 0.0682(16) -0.0022(12) -0.0419(15) 0.0008(14)
F6B 0.136(3) 0.0576(16) 0.0822(19) 0.0149(13) -0.0614(18) -0.0128(16)
P1 0.0399(4) 0.0272(4) 0.0510(5) 0.0077(3) 0.0185(4) -0.0017(3)
F1 0.0817(18) 0.129(3) 0.0462(14) 0.0058(15) 0.0176(13) -0.0166(17)
F2 0.100(2) 0.0245(12) 0.248(5) 0.0037(18) 0.051(3) 0.0044(13)
F3 0.129(3) 0.157(3) 0.0682(19) 0.052(2) 0.0223(18) -0.019(2)
F4 0.0574(13) 0.0411(12) 0.117(2) -0.0029(13) 0.0259(14) 0.0103(10)
F5 0.0395(10) 0.0518(13) 0.0999(19) 0.0161(12) 0.0103(11) 0.0072(9)
F6 0.0436(12) 0.0851(18) 0.108(2) 0.0028(16) 0.0218(13) -0.0212(12)

loop_
_atom_type_symbol
_atom_type_description
_atom_type_scat_dispersion_real
_atom_type_scat_dispersion_imag
_atom_type_scat_source
C C 0.0033 0.0016 'International Tables Vol C Tables 4.2.6.8 and 6.1.1.4'
H H 0.0000 0.0000 'International Tables Vol C Tables 4.2.6.8 and 6.1.1.4'
Cl Cl 0.1484 0.1585 'International Tables Vol C Tables 4.2.6.8 and 6.1.1.4'
F F 0.0171 0.0103 'International Tables Vol C Tables 4.2.6.8 and 6.1.1.4'
N N 0.0061 0.0033 'International Tables Vol C Tables 4.2.6.8 and 6.1.1.4'
P P 0.1023 0.0942 'International Tables Vol C Tables 4.2.6.8 and 6.1.1.4'
Rh Rh -1.1178 0.9187 'International Tables Vol C Tables 4.2.6.8 and 6.1.1.4'

loop_
_geom_angle_atom_site_label_1
_geom_angle_atom_site_label_2
_geom_angle_atom_site_label_3
_geom_angle
N2 Rh1 Cl1 85.54(6)
N2 Rh1 C14 112.40(9)
N2 Rh1 C15 148.96(9)
N2 Rh1 C16 157.50(9)
N2 Rh1 C17 118.57(9)
N2 Rh1 C18 98.80(9)
N1 Rh1 Cl1 84.40(6)
N1 Rh1 N2 85.44(8)
N1 Rh1 C14 113.95(9)
N1 Rh1 C15 98.43(9)
N1 Rh1 C16 116.61(10)
N1 Rh1 C17 155.31(10)
N1 Rh1 C18 151.26(9)
C14 Rh1 Cl1 154.46(7)
C15 Rh1 Cl1 125.43(7)
C15 Rh1 C14 38.14(10)
C15 Rh1 C18 63.85(10)
C16 Rh1 Cl1 91.94(7)
C16 Rh1 C14 64.40(10)
C16 Rh1 C15 38.38(10)
C16 Rh1 C17 39.04(11)
C16 Rh1 C18 64.37(10)
C17 Rh1 Cl1 91.43(7)
C17 Rh1 C14 64.35(10)
C17 Rh1 C15 64.46(10)
C17 Rh1 C18 38.13(10)
C18 Rh1 Cl1 124.16(7)
C18 Rh1 C14 38.29(9)
C9 N2 Rh1 127.40(16)
C9 N2 C13 119.4(2)
C13 N2 Rh1 112.69(17)
C1 N1 Rh1 113.53(18)
C1 N1 C5 118.7(2)
C5 N1 Rh1 127.15(16)
N1 C1 H1 118.1
N1 C1 C2 123.8(3)
C2 C1 H1 118.1
C1 C2 H2 121.2
C1 C2 C3 117.7(3)
C3 C2 H2 121.2
C2 C3 H3 120.3
C4 C3 C2 119.4(3)
C4 C3 H3 120.3
C3 C4 H4 119.8
C3 C4 C5 120.5(3)
C5 C4 H4 119.8
N1 C5 C4 119.9(2)
N1 C5 C6 118.8(2)
C4 C5 C6 121.2(2)
C5 C6 C7 107.7(2)
C5 C6 C8 110.7(2)
C8 C6 C7 106.8(2)
C9 C6 C5 111.70(19)
C9 C6 C7 109.1(2)
C9 C6 C8 110.6(2)
C6 C7 H7A 109.5
C6 C7 H7B 109.5
C6 C7 H7C 109.5
H7A C7 H7B 109.5
H7A C7 H7C 109.5
H7B C7 H7C 109.5
C6 C8 H8A 109.5
C6 C8 H8B 109.5
C6 C8 H8C 109.5
H8A C8 H8B 109.5
H8A C8 H8C 109.5
H8B C8 H8C 109.5
N2 C9 C6 119.1(2)
N2 C9 C10 119.4(2)
C10 C9 C6 121.5(2)
C9 C10 H10 119.6
C11 C10 C9 120.8(3)
C11 C10 H10 119.6
C10 C11 H11 120.5
C12 C11 C10 119.0(2)
C12 C11 H11 120.5
C11 C12 H12 120.7
C11 C12 C13 118.5(3)
C13 C12 H12 120.7
N2 C13 C12 122.8(2)
N2 C13 H13 118.6
C12 C13 H13 118.6
C15 C14 Rh1 70.47(14)
C15 C14 C18 107.5(2)
C15 C14 C19 126.2(2)
C18 C14 Rh1 70.83(14)
C18 C14 C19 124.8(2)
C19 C14 Rh1 134.77(19)
C14 C15 Rh1 71.39(14)
C14 C15 C20 124.7(2)
C16 C15 Rh1 69.82(14)
C16 C15 C14 108.5(2)
C16 C15 C20 126.7(3)
C20 C15 Rh1 126.6(2)
C15 C16 Rh1 71.81(14)
C15 C16 C17 107.8(2)
C15 C16 C21 126.9(3)
C17 C16 Rh1 70.78(14)
C17 C16 C21 125.1(3)
C21 C16 Rh1 127.4(2)
C16 C17 Rh1 70.18(14)
C16 C17 C22 125.4(3)
C18 C17 Rh1 72.06(15)
C18 C17 C16 107.8(2)
C18 C17 C22 126.6(3)
C22 C17 Rh1 126.9(2)
C14 C18 Rh1 70.88(14)
C14 C18 C23 124.6(3)
C17 C18 Rh1 69.81(15)
C17 C18 C14 108.3(2)
C17 C18 C23 126.9(3)
C23 C18 Rh1 128.2(2)
C14 C19 H19A 109.5
C14 C19 H19B 109.5
C14 C19 H19C 109.5
H19A C19 H19B 109.5
H19A C19 H19C 109.5
H19B C19 H19C 109.5
C15 C20 H20A 109.5
C15 C20 H20B 109.5
C15 C20 H20C 109.5
H20A C20 H20B 109.5
H20A C20 H20C 109.5
H20B C20 H20C 109.5
C16 C21 H21A 109.5
C16 C21 H21B 109.5
C16 C21 H21C 109.5
H21A C21 H21B 109.5
H21A C21 H21C 109.5
H21B C21 H21C 109.5
C17 C22 H22A 109.5
C17 C22 H22B 109.5
C17 C22 H22C 109.5
H22A C22 H22B 109.5
H22A C22 H22C 109.5
H22B C22 H22C 109.5
C18 C23 H23A 109.5
C18 C23 H23B 109.5
C18 C23 H23C 109.5
H23A C23 H23B 109.5
H23A C23 H23C 109.5
H23B C23 H23C 109.5
N1B Rh1B Cl1B 85.44(6)
N1B Rh1B C14B 114.14(8)
N1B Rh1B C15B 99.02(9)
N1B Rh1B C16B 116.99(9)
N1B Rh1B C17B 155.76(10)
N1B Rh1B C18B 151.40(9)
N2B Rh1B Cl1B 85.62(6)
N2B Rh1B N1B 85.58(8)
N2B Rh1B C14B 111.53(9)
N2B Rh1B C15B 148.54(9)
N2B Rh1B C16B 157.09(10)
N2B Rh1B C17B 118.02(10)
N2B Rh1B C18B 97.97(9)
C14B Rh1B Cl1B 154.11(7)
C15B Rh1B Cl1B 125.65(7)
C15B Rh1B C14B 38.39(9)
C16B Rh1B Cl1B 92.02(7)
C16B Rh1B C14B 64.50(9)
C16B Rh1B C15B 38.00(10)
C16B Rh1B C18B 64.43(10)
C17B Rh1B Cl1B 90.66(7)
C17B Rh1B C14B 64.43(9)
C17B Rh1B C15B 64.23(10)
C17B Rh1B C16B 39.13(11)
C17B Rh1B C18B 38.12(9)
C18B Rh1B Cl1B 123.06(7)
C18B Rh1B C14B 38.32(9)
C18B Rh1B C15B 63.84(10)
C1B N1B Rh1B 113.18(17)
C1B N1B C5B 118.9(2)
C5B N1B Rh1B 127.16(16)
C9B N2B Rh1B 127.81(16)
C13B N2B Rh1B 113.05(17)
C13B N2B C9B 118.9(2)
N1B C1B H1B 118.3
N1B C1B C2B 123.4(3)
C2B C1B H1B 118.3
C1B C2B H2B 120.9
C3B C2B C1B 118.2(3)
C3B C2B H2B 120.9
C2B C3B H3B 120.5
C2B C3B C4B 119.0(2)
C4B C3B H3B 120.5
C3B C4B H4B 119.6
C3B C4B C5B 120.8(3)
C5B C4B H4B 119.6
N1B C5B C4B 119.6(2)
N1B C5B C6B 119.0(2)
C4B C5B C6B 121.4(2)
C5B C6B C7B 108.3(2)
C5B C6B C8B 111.0(2)
C5B C6B C9B 111.50(19)
C8B C6B C7B 106.5(2)
C9B C6B C7B 108.8(2)
C9B C6B C8B 110.5(2)
C6B C7B H7BA 109.5
C6B C7B H7BB 109.5
C6B C7B H7BC 109.5
H7BA C7B H7BB 109.5
H7BA C7B H7BC 109.5
H7BB C7B H7BC 109.5
C6B C8B H8BA 109.5
C6B C8B H8BB 109.5
C6B C8B H8BC 109.5
H8BA C8B H8BB 109.5
H8BA C8B H8BC 109.5
H8BB C8B H8BC 109.5
N2B C9B C6B 119.1(2)
N2B C9B C10B 119.7(2)
C10B C9B C6B 121.1(2)
C9B C10B H10B 119.6
C11B C10B C9B 120.7(3)
C11B C10B H10B 119.6
C10B C11B H11B 120.4
C12B C11B C10B 119.2(3)
C12B C11B H11B 120.4
C11B C12B H12B 121.1
C11B C12B C13B 117.8(3)
C13B C12B H12B 121.1
N2B C13B C12B 123.6(3)
N2B C13B H13B 118.2
C12B C13B H13B 118.2
C15B C14B Rh1B 70.65(13)
C15B C14B C19B 126.0(2)
C18B C14B Rh1B 70.60(13)
C18B C14B C15B 107.0(2)
C18B C14B C19B 125.7(2)
C19B C14B Rh1B 134.25(18)
C14B C15B Rh1B 70.96(14)
C14B C15B C20B 124.3(3)
C16B C15B Rh1B 70.26(14)
C16B C15B C14B 109.0(2)
C16B C15B C20B 126.6(3)
C20B C15B Rh1B 127.7(2)
C15B C16B Rh1B 71.74(15)
C15B C16B C17B 107.5(2)
C15B C16B C21B 127.6(3)
C17B C16B Rh1B 70.38(14)
C17B C16B C21B 124.7(3)
C21B C16B Rh1B 126.9(2)
C16B C17B Rh1B 70.49(14)
C16B C17B C22B 124.7(3)
C18B C17B Rh1B 71.65(14)
C18B C17B C16B 107.8(2)
C18B C17B C22B 127.4(3)
C22B C17B Rh1B 126.86(19)
C14B C18B Rh1B 71.08(13)
C14B C18B C23B 124.3(2)
C17B C18B Rh1B 70.23(13)
C17B C18B C14B 108.8(2)
C17B C18B C23B 126.8(2)
C23B C18B Rh1B 127.7(2)
C14B C19B H19D 109.5
C14B C19B H19E 109.5
C14B C19B H19F 109.5
H19D C19B H19E 109.5
H19D C19B H19F 109.5
H19E C19B H19F 109.5
C15B C20B H20D 109.5
C15B C20B H20E 109.5
C15B C20B H20F 109.5
H20D C20B H20E 109.5
H20D C20B H20F 109.5
H20E C20B H20F 109.5
C16B C21B H21D 109.5
C16B C21B H21E 109.5
C16B C21B H21F 109.5
H21D C21B H21E 109.5
H21D C21B H21F 109.5
H21E C21B H21F 109.5
C17B C22B H22D 109.5
C17B C22B H22E 109.5
C17B C22B H22F 109.5
H22D C22B H22E 109.5
H22D C22B H22F 109.5
H22E C22B H22F 109.5
C18B C23B H23D 109.5
C18B C23B H23E 109.5
C18B C23B H23F 109.5
H23D C23B H23E 109.5
H23D C23B H23F 109.5
H23E C23B H23F 109.5
F1B P1B F6B 90.25(14)
F2B P1B F1B 89.24(15)
F2B P1B F3B 92.58(15)
F2B P1B F4B 178.80(18)
F2B P1B F5B 89.58(19)
F2B P1B F6B 90.8(2)
F3B P1B F1B 178.12(15)
F3B P1B F4B 88.34(13)
F3B P1B F6B 90.19(13)
F4B P1B F1B 89.84(13)
F4B P1B F6B 88.47(19)
F5B P1B F1B 89.86(13)
F5B P1B F3B 89.69(13)
F5B P1B F4B 91.18(18)
F5B P1B F6B 179.64(19)
F1 P1 F4 88.57(16)
F1 P1 F5 89.01(14)
F2 P1 F1 92.7(2)
F2 P1 F3 90.4(2)
F2 P1 F4 178.1(2)
F2 P1 F5 90.54(15)
F2 P1 F6 90.30(16)
F3 P1 F1 176.8(2)
F3 P1 F4 88.25(19)
F3 P1 F5 90.54(17)
F4 P1 F5 88.16(12)
F6 P1 F1 90.97(16)
F6 P1 F3 89.42(17)
F6 P1 F4 91.01(14)
F6 P1 F5 179.16(15)

loop_
_geom_bond_atom_site_label_1
_geom_bond_atom_site_label_2
_geom_bond_distance
Rh1 Cl1 2.4134(7)
Rh1 N2 2.133(2)
Rh1 N1 2.130(2)
Rh1 C14 2.191(2)
Rh1 C15 2.179(2)
Rh1 C16 2.153(3)
Rh1 C17 2.161(3)
Rh1 C18 2.190(3)
N2 C9 1.350(3)
N2 C13 1.354(3)
N1 C1 1.348(3)
N1 C5 1.350(3)
C1 H1 0.9500
C1 C2 1.375(4)
C2 H2 0.9500
C2 C3 1.378(5)
C3 H3 0.9500
C3 C4 1.377(4)
C4 H4 0.9500
C4 C5 1.395(3)
C5 C6 1.533(4)
C6 C7 1.545(4)
C6 C8 1.540(4)
C6 C9 1.531(3)
C7 H7A 0.9800
C7 H7B 0.9800
C7 H7C 0.9800
C8 H8A 0.9800
C8 H8B 0.9800
C8 H8C 0.9800
C9 C10 1.398(3)
C10 H10 0.9500
C10 C11 1.383(4)
C11 H11 0.9500
C11 C12 1.374(4)
C12 H12 0.9500
C12 C13 1.379(4)
C13 H13 0.9500
C14 C15 1.428(4)
C14 C18 1.437(4)
C14 C19 1.500(4)
C15 C16 1.424(4)
C15 C20 1.497(4)
C16 C17 1.441(4)
C16 C21 1.494(4)
C17 C18 1.421(4)
C17 C22 1.487(4)
C18 C23 1.490(4)
C19 H19A 0.9800
C19 H19B 0.9800
C19 H19C 0.9800
C20 H20A 0.9800
C20 H20B 0.9800
C20 H20C 0.9800
C21 H21A 0.9800
C21 H21B 0.9800
C21 H21C 0.9800
C22 H22A 0.9800
C22 H22B 0.9800
C22 H22C 0.9800
C23 H23A 0.9800
C23 H23B 0.9800
C23 H23C 0.9800
Rh1B Cl1B 2.4105(6)
Rh1B N1B 2.129(2)
Rh1B N2B 2.122(2)
Rh1B C14B 2.187(2)
Rh1B C15B 2.182(2)
Rh1B C16B 2.163(3)
Rh1B C17B 2.162(2)
Rh1B C18B 2.180(2)
N1B C1B 1.344(3)
N1B C5B 1.353(3)
N2B C9B 1.351(3)
N2B C13B 1.349(3)
C1B H1B 0.9500
C1B C2B 1.383(4)
C2B H2B 0.9500
C2B C3B 1.374(4)
C3B H3B 0.9500
C3B C4B 1.379(4)
C4B H4B 0.9500
C4B C5B 1.397(3)
C5B C6B 1.529(3)
C6B C7B 1.544(4)
C6B C8B 1.541(4)
C6B C9B 1.538(3)
C7B H7BA 0.9800
C7B H7BB 0.9800
C7B H7BC 0.9800
C8B H8BA 0.9800
C8B H8BB 0.9800
C8B H8BC 0.9800
C9B C10B 1.390(3)
C10B H10B 0.9500
C10B C11B 1.383(4)
C11B H11B 0.9500
C11B C12B 1.373(4)
C12B H12B 0.9500
C12B C13B 1.378(4)
C13B H13B 0.9500
C14B C15B 1.436(4)
C14B C18B 1.433(3)
C14B C19B 1.489(3)
C15B C16B 1.415(4)
C15B C20B 1.487(4)
C16B C17B 1.448(4)
C16B C21B 1.492(4)
C17B C18B 1.418(3)
C17B C22B 1.496(4)
C18B C23B 1.487(4)
C19B H19D 0.9800
C19B H19E 0.9800
C19B H19F 0.9800
C20B H20D 0.9800
C20B H20E 0.9800
C20B H20F 0.9800
C21B H21D 0.9800
C21B H21E 0.9800
C21B H21F 0.9800
C22B H22D 0.9800
C22B H22E 0.9800
C22B H22F 0.9800
C23B H23D 0.9800
C23B H23E 0.9800
C23B H23F 0.9800
P1B F1B 1.588(2)
P1B F2B 1.563(3)
P1B F3B 1.583(2)
P1B F4B 1.584(3)
P1B F5B 1.576(2)
P1B F6B 1.590(2)
P1 F1 1.583(3)
P1 F2 1.550(3)
P1 F3 1.577(3)
P1 F4 1.586(2)
P1 F5 1.599(2)
P1 F6 1.576(2)

loop_
_geom_torsion_atom_site_label_1
_geom_torsion_atom_site_label_2
_geom_torsion_atom_site_label_3
_geom_torsion_atom_site_label_4
_geom_torsion
Rh1 N2 C9 C6 -9.7(3)
Rh1 N2 C9 C10 171.25(18)
Rh1 N2 C13 C12 -173.0(2)
Rh1 N1 C1 C2 172.2(2)
Rh1 N1 C5 C4 -168.18(18)
Rh1 N1 C5 C6 15.2(3)
Rh1 C14 C15 C16 -60.20(18)
Rh1 C14 C15 C20 122.1(3)
Rh1 C14 C18 C17 60.01(18)
Rh1 C14 C18 C23 -123.7(3)
Rh1 C15 C16 C17 -62.03(18)
Rh1 C15 C16 C21 123.5(3)
Rh1 C16 C17 C18 -62.63(18)
Rh1 C16 C17 C22 121.8(3)
Rh1 C17 C18 C14 -60.68(18)
Rh1 C17 C18 C23 123.2(3)
N2 C9 C10 C11 0.1(4)
N1 C1 C2 C3 -2.8(4)
N1 C5 C6 C7 61.5(3)
N1 C5 C6 C8 177.9(2)
N1 C5 C6 C9 -58.4(3)
C1 N1 C5 C4 2.0(3)
C1 N1 C5 C6 -174.6(2)
C1 C2 C3 C4 2.1(4)
C2 C3 C4 C5 0.5(4)
C3 C4 C5 N1 -2.7(4)
C3 C4 C5 C6 173.9(2)
C4 C5 C6 C7 -115.1(3)
C4 C5 C6 C8 1.3(3)
C4 C5 C6 C9 125.1(2)
C5 N1 C1 C2 0.7(4)
C5 C6 C9 N2 55.3(3)
C5 C6 C9 C10 -125.7(2)
C6 C9 C10 C11 -178.9(2)
C7 C6 C9 N2 -63.7(3)
C7 C6 C9 C10 115.3(3)
C8 C6 C9 N2 179.1(2)
C8 C6 C9 C10 -1.9(3)
C9 N2 C13 C12 -0.2(4)
C9 C10 C11 C12 0.8(4)
C10 C11 C12 C13 -1.4(4)
C11 C12 C13 N2 1.1(4)
C13 N2 C9 C6 178.6(2)
C13 N2 C9 C10 -0.4(4)
C14 C15 C16 Rh1 61.19(18)
C14 C15 C16 C17 -0.8(3)
C14 C15 C16 C21 -175.3(3)
C15 C14 C18 Rh1 -61.25(17)
C15 C14 C18 C17 -1.2(3)
C15 C14 C18 C23 175.0(3)
C15 C16 C17 Rh1 62.69(18)
C15 C16 C17 C18 0.1(3)
C15 C16 C17 C22 -175.5(3)
C16 C17 C18 Rh1 61.41(18)
C16 C17 C18 C14 0.7(3)
C16 C17 C18 C23 -175.4(3)
C18 C14 C15 Rh1 61.49(17)
C18 C14 C15 C16 1.3(3)
C18 C14 C15 C20 -176.4(3)
C19 C14 C15 Rh1 -131.8(3)
C19 C14 C15 C16 168.0(2)
C19 C14 C15 C20 -9.7(4)
C19 C14 C18 Rh1 131.8(3)
C19 C14 C18 C17 -168.2(2)
C19 C14 C18 C23 8.1(4)
C20 C15 C16 Rh1 -121.2(3)
C20 C15 C16 C17 176.8(3)
C20 C15 C16 C21 2.3(5)
C21 C16 C17 Rh1 -122.7(3)
C21 C16 C17 C18 174.6(3)
C21 C16 C17 C22 -0.9(4)
C22 C17 C18 Rh1 -123.1(3)
C22 C17 C18 C14 176.2(3)
C22 C17 C18 C23 0.1(5)
Rh1B N1B C1B C2B 169.9(2)
Rh1B N1B C5B C4B -166.17(17)
Rh1B N1B C5B C6B 16.1(3)
Rh1B N2B C9B C6B -10.0(3)
Rh1B N2B C9B C10B 172.05(18)
Rh1B N2B C13B C12B -176.1(2)
Rh1B C14B C15B C16B -60.23(17)
Rh1B C14B C15B C20B 123.1(3)
Rh1B C14B C18B C17B 60.39(17)
Rh1B C14B C18B C23B -123.3(3)
Rh1B C15B C16B C17B -61.64(17)
Rh1B C15B C16B C21B 123.0(3)
Rh1B C16B C17B C18B -62.34(17)
Rh1B C16B C17B C22B 121.9(3)
Rh1B C17B C18B C14B -60.92(17)
Rh1B C17B C18B C23B 122.9(3)
N1B C1B C2B C3B -2.3(4)
N1B C5B C6B C7B 61.4(3)
N1B C5B C6B C8B 178.0(2)
N1B C5B C6B C9B -58.2(3)
N2B C9B C10B C11B 2.7(4)
C1B N1B C5B C4B 3.4(3)
C1B N1B C5B C6B -174.4(2)
C1B C2B C3B C4B 3.1(4)
C2B C3B C4B C5B -0.8(4)
C3B C4B C5B N1B -2.5(4)
C3B C4B C5B C6B 175.2(2)
C4B C5B C6B C7B -116.3(2)
C4B C5B C6B C8B 0.3(3)
C4B C5B C6B C9B 124.1(2)
C5B N1B C1B C2B -1.0(4)
C5B C6B C9B N2B 55.0(3)
C5B C6B C9B C10B -127.1(2)
C6B C9B C10B C11B -175.1(3)
C7B C6B C9B N2B -64.4(3)
C7B C6B C9B C10B 113.5(3)
C8B C6B C9B N2B 179.0(2)
C8B C6B C9B C10B -3.1(3)
C9B N2B C13B C12B -1.8(4)
C9B C10B C11B C12B -1.2(4)
C10B C11B C12B C13B -1.7(4)
C11B C12B C13B N2B 3.3(4)
C13B N2B C9B C6B 176.7(2)
C13B N2B C9B C10B -1.3(3)
C14B C15B C16B Rh1B 60.67(17)
C14B C15B C16B C17B -1.0(3)
C14B C15B C16B C21B -176.4(3)
C15B C14B C18B Rh1B -61.65(16)
C15B C14B C18B C17B -1.3(3)
C15B C14B C18B C23B 175.0(3)
C15B C16B C17B Rh1B 62.52(17)
C15B C16B C17B C18B 0.2(3)
C15B C16B C17B C22B -175.6(2)
C16B C17B C18B Rh1B 61.60(17)
C16B C17B C18B C14B 0.7(3)
C16B C17B C18B C23B -175.5(3)
C18B C14B C15B Rh1B 61.62(16)
C18B C14B C15B C16B 1.4(3)
C18B C14B C15B C20B -175.2(3)
C19B C14B C15B Rh1B -131.2(3)
C19B C14B C15B C16B 168.5(2)
C19B C14B C15B C20B -8.1(4)
C19B C14B C18B Rh1B 131.1(3)
C19B C14B C18B C17B -168.5(2)
C19B C14B C18B C23B 7.8(4)
C20B C15B C16B Rh1B -122.8(3)
C20B C15B C16B C17B 175.5(3)
C20B C15B C16B C21B 0.2(5)
C21B C16B C17B Rh1B -121.9(3)
C21B C16B C17B C18B 175.7(3)
C21B C16B C17B C22B 0.0(4)
C22B C17B C18B Rh1B -122.8(3)
C22B C17B C18B C14B 176.3(3)
C22B C17B C18B C23B 0.1(4)
